data_7036627
loop_
_publ_author_name
'Casula, Arianna'
'Nairi, Valentina'
'Fern\'andez-Moreira, Vanesa'
'Laguna, Antonio'
'Lippolis, Vito'
'Garau, Alessandra'
'Gimeno, M Concepci\'on'

_publ_section_title
;
 Re(i) derivatives functionalised with thioether crowns containing the
 1,10-phenanthroline subunit as a new class of chemosensors.
;
_journal_issue 42
_journal_name_full 'Dalton transactions (Cambridge, England : 2003)'
_journal_page_first 18506
_journal_page_last 18517
_journal_paper_doi 10.1039/c5dt02723c
_journal_volume 44
_journal_year 2015
_chemical_formula_sum 'C37 H41 Ag F6 N3 O13 Re S4'
_chemical_formula_weight 1272.04
_chemical_name_systematic
; 
 ? 
;
_space_group_IT_number 7
_symmetry_cell_setting monoclinic
_symmetry_space_group_name_Hall 'P -2yc'
_symmetry_space_group_name_H-M 'P 1 c 1'
_atom_sites_solution_hydrogens geom
_atom_sites_solution_primary direct
_atom_sites_solution_secondary difmap
_audit_creation_method SHELXL-97
_audit_update_record
;
2015-09-04 deposited with the CCDC.
2015-09-23 downloaded from the CCDC.
;
_cell_angle_alpha 90.00
_cell_angle_beta 97.00(3)
_cell_angle_gamma 90.00
_cell_formula_units_Z 2
_cell_length_a 8.1899(16)
_cell_length_b 13.885(3)
_cell_length_c 20.188(4)
_cell_measurement_reflns_used 4478
_cell_measurement_temperature 100(2)
_cell_measurement_theta_max 25.6620
_cell_measurement_theta_min 4.2480
_cell_volume 2278.6(8)
_computing_cell_refinement
;
CrysAlisPro, Agilent Technologies,
Version 1.171.36.28 (release 01-02-2013 CrysAlis171 .NET)
(compiled Feb  1 2013,16:14:44)
;
_computing_data_collection
;
CrysAlisPro, Agilent Technologies,
Version 1.171.36.28 (release 01-02-2013 CrysAlis171 .NET)
(compiled Feb  1 2013,16:14:44)
;
_computing_data_reduction
;
CrysAlisPro, Agilent Technologies,
Version 1.171.36.28 (release 01-02-2013 CrysAlis171 .NET)
(compiled Feb  1 2013,16:14:44)
;
_computing_molecular_graphics XP
_computing_publication_material XCIF
_computing_structure_refinement 'SHELXL-97 (Sheldrick, 1997)'
_computing_structure_solution 'SHELXS-97 (Sheldrick, 1990)'
_diffrn_ambient_temperature 100(2)
_diffrn_detector_area_resol_mean 16.0655
_diffrn_measured_fraction_theta_full 0.995
_diffrn_measured_fraction_theta_max 0.995
_diffrn_measurement_device_type 'Xcalibur, Sapphire3'
_diffrn_measurement_method '\w rotations'
_diffrn_radiation_monochromator graphite
_diffrn_radiation_source 'fine-focus sealed tube'
_diffrn_radiation_type MoK\a
_diffrn_radiation_wavelength 0.71073
_diffrn_reflns_av_R_equivalents 0.0824
_diffrn_reflns_av_sigmaI/netI 0.1047
_diffrn_reflns_limit_h_max 9
_diffrn_reflns_limit_h_min -9
_diffrn_reflns_limit_k_max 16
_diffrn_reflns_limit_k_min -16
_diffrn_reflns_limit_l_max 24
_diffrn_reflns_limit_l_min -24
_diffrn_reflns_number 22812
_diffrn_reflns_theta_full 25.50
_diffrn_reflns_theta_max 25.50
_diffrn_reflns_theta_min 4.22
_exptl_absorpt_coefficient_mu 3.356
_exptl_absorpt_correction_T_max 0.9060
_exptl_absorpt_correction_T_min 0.4998
_exptl_absorpt_correction_type multi-scan
_exptl_absorpt_process_details
;
CrysAlisPro, Agilent Technologies,
Version 1.171.36.28 (release 01-02-2013 CrysAlis171 .NET)
(compiled Feb  1 2013,16:14:44)
Empirical absorption correction using spherical harmonics,
 implemented in SCALE3 ABSPACK scaling algorithm.
;
_exptl_crystal_colour pale-yellow
_exptl_crystal_density_diffrn 1.854
_exptl_crystal_density_method 'not measured'
_exptl_crystal_description needle
_exptl_crystal_F_000 1256
_exptl_crystal_size_max 0.24
_exptl_crystal_size_mid 0.04
_exptl_crystal_size_min 0.03
_refine_diff_density_max 1.699
_refine_diff_density_min -1.481
_refine_diff_density_rms 0.161
_refine_ls_abs_structure_details 'Flack H D (1983), Acta Cryst. A39, 876-881'
_refine_ls_abs_structure_Flack 1.010(8)
_refine_ls_extinction_method none
_refine_ls_goodness_of_fit_ref 1.048
_refine_ls_hydrogen_treatment constr
_refine_ls_matrix_type full
_refine_ls_number_parameters 607
_refine_ls_number_reflns 8348
_refine_ls_number_restraints 170
_refine_ls_restrained_S_all 1.042
_refine_ls_R_factor_all 0.0699
_refine_ls_R_factor_gt 0.0547
_refine_ls_shift/su_max 0.000
_refine_ls_shift/su_mean 0.000
_refine_ls_structure_factor_coef Fsqd
_refine_ls_weighting_details 'calc w=1/[\s^2^(Fo^2^)+(0.0344P)^2^+0.0000P] where P=(Fo^2^+2Fc^2^)/3'
_refine_ls_weighting_scheme calc
_refine_ls_wR_factor_gt 0.0960
_refine_ls_wR_factor_ref 0.1018
_reflns_number_gt 7211
_reflns_number_total 8348
_reflns_threshold_expression >2sigma(I)
_cod_data_source_file c5dt02723c2.cif
_cod_data_source_block added_by_encifer
_cod_depositor_comments
;
The following automatic conversions were performed:

'_symmetry_cell_setting' value 'Monoclinic' changed to 'monoclinic'
according to
/usr/data/users/saulius/crontab/automatic-downloads/rss-feeds/RSC/lib/dictionaries/cif_core.dic
dictionary named 'cif_core.dic' version 2.4.2 from 2011-04-26.

Automatic conversion script
Id: cif_fix_values 3271 2015-04-21 07:52:19Z andrius 

 Adding full bibliography for 7036621--7036627.cif.
;
_cod_original_sg_symbol_H-M Pc
_cod_database_code 7036627

loop_
_symmetry_equiv_pos_as_xyz
'x, y, z'
'x, -y, z+1/2'

loop_
_atom_site_label
_atom_site_type_symbol
_atom_site_fract_x
_atom_site_fract_y
_atom_site_fract_z
_atom_site_U_iso_or_equiv
_atom_site_adp_type
_atom_site_occupancy
_atom_site_symmetry_multiplicity
_atom_site_calc_flag
_atom_site_refinement_flags
_atom_site_disorder_group
Re1 Re 0.67188(4) 0.27161(3) 0.21021(3) 0.01260(9) Uani 1 1 d . .
C1 C 0.5044(12) 0.2422(8) 0.2673(5) 0.019(2) Uani 1 1 d U .
O1 O 0.4059(9) 0.2264(6) 0.2998(4) 0.0289(18) Uani 1 1 d U .
C2 C 0.6693(11) 0.1416(7) 0.1852(4) 0.010(2) Uani 1 1 d U .
O2 O 0.6492(8) 0.0606(6) 0.1691(3) 0.0255(18) Uani 1 1 d U .
C3 C 0.4936(15) 0.2859(9) 0.1418(6) 0.022(3) Uani 1 1 d U .
O3 O 0.3847(9) 0.2922(5) 0.0987(4) 0.0249(19) Uani 1 1 d U .
N1 N 0.6596(9) 0.4252(6) 0.2406(4) 0.0134(17) Uani 1 1 d U .
C4 C 0.6457(11) 0.4961(7) 0.1951(5) 0.017(2) Uani 1 1 d U .
H4 H 0.6414 0.4794 0.1493 0.020 Uiso 1 1 calc R .
C5 C 0.6372(11) 0.5925(7) 0.2119(7) 0.021(3) Uani 1 1 d U .
H5 H 0.6247 0.6412 0.1786 0.025 Uiso 1 1 calc R .
C6 C 0.6476(12) 0.6156(8) 0.2797(5) 0.023(2) Uani 1 1 d U .
H6 H 0.6440 0.6808 0.2937 0.028 Uiso 1 1 calc R .
C7 C 0.6630(12) 0.5428(8) 0.3255(5) 0.025(2) Uani 1 1 d U .
H7 H 0.6702 0.5572 0.3718 0.030 Uiso 1 1 calc R .
C8 C 0.6679(11) 0.4514(7) 0.3053(5) 0.016(2) Uani 1 1 d U .
H8 H 0.6778 0.4021 0.3382 0.019 Uiso 1 1 calc R .
N2 N 0.8885(12) 0.2759(6) 0.2872(5) 0.015(2) Uani 1 1 d U .
N3 N 0.8742(9) 0.3259(6) 0.1569(4) 0.0168(18) Uani 1 1 d U .
S1 S 0.9721(3) 0.0469(2) 0.37373(13) 0.0214(6) Uani 1 1 d . .
S2 S 0.8348(7) 0.1374(4) 0.0519(3) 0.0188(17) Uani 0.455(7) 1 d P 1
C25 C 0.969(3) 0.0840(19) 0.0786(12) 0.024(5) Uani 0.455(7) 1 d PU 1
H25A H 1.0343 0.0705 0.0413 0.029 Uiso 0.455(7) 1 calc PR 1
H25B H 0.9261 0.0212 0.0919 0.029 Uiso 0.455(7) 1 calc PR 1
S2' S 0.9590(5) 0.1840(4) 0.0136(2) 0.0175(14) Uani 0.545(7) 1 d P 2
C25' C 1.048(3) 0.1245(18) 0.0707(10) 0.033(5) Uani 0.545(7) 1 d PU 2
H25C H 0.9882 0.0626 0.0637 0.039 Uiso 0.545(7) 1 calc PR 2
H25D H 1.1541 0.1127 0.0532 0.039 Uiso 0.545(7) 1 calc PR 2
O4 O 1.0477(9) 0.0495(7) 0.1827(4) 0.039(2) Uani 1 1 d U .
C9 C 0.9176(12) 0.2376(8) 0.3475(5) 0.018(2) Uani 1 1 d U .
C10 C 1.0345(12) 0.2760(8) 0.3970(5) 0.023(2) Uani 1 1 d U .
H10 H 1.0466 0.2492 0.4407 0.027 Uiso 1 1 calc R .
C11 C 1.1298(13) 0.3507(8) 0.3831(5) 0.027(3) Uani 1 1 d U .
H11 H 1.2059 0.3784 0.4170 0.032 Uiso 1 1 calc R .
C12 C 1.1152(11) 0.3869(7) 0.3180(5) 0.016(2) Uani 1 1 d U .
C13 C 1.2246(14) 0.4606(9) 0.2957(6) 0.023(3) Uani 1 1 d U .
H13 H 1.3011 0.4924 0.3275 0.027 Uiso 1 1 calc R .
C14 C 1.2178(12) 0.4833(8) 0.2316(5) 0.021(2) Uani 1 1 d U .
H14 H 1.2906 0.5310 0.2185 0.026 Uiso 1 1 calc R .
C15 C 1.1064(12) 0.4391(8) 0.1825(5) 0.015(2) Uani 1 1 d U .
C16 C 1.1061(12) 0.4484(8) 0.1121(5) 0.016(2) Uani 1 1 d U .
H16 H 1.1783 0.4934 0.0955 0.019 Uiso 1 1 calc R .
C17 C 1.0075(12) 0.3958(8) 0.0692(5) 0.019(2) Uani 1 1 d U .
H17 H 1.0151 0.4010 0.0228 0.023 Uiso 1 1 calc R .
C18 C 0.8921(12) 0.3323(8) 0.0917(5) 0.018(2) Uani 1 1 d U .
C19 C 0.9882(11) 0.3725(7) 0.2028(5) 0.0135(19) Uani 1 1 d U .
C20 C 0.9953(11) 0.3479(7) 0.2700(5) 0.0131(19) Uani 1 1 d U .
C21 C 0.8260(11) 0.1482(7) 0.3641(5) 0.015(2) Uani 1 1 d U .
H21A H 0.7364 0.1342 0.3279 0.018 Uiso 1 1 calc R .
H21B H 0.7767 0.1579 0.4060 0.018 Uiso 1 1 calc R .
C22 C 0.9749(13) 0.0087(8) 0.2893(5) 0.025(2) Uani 1 1 d U .
H22A H 1.0122 -0.0591 0.2889 0.030 Uiso 1 1 calc R .
H22B H 0.8619 0.0117 0.2655 0.030 Uiso 1 1 calc R .
C23 C 1.0887(12) 0.0713(9) 0.2525(5) 0.026(3) Uani 1 1 d U .
H23A H 1.0702 0.1405 0.2610 0.031 Uiso 1 1 calc R .
H23B H 1.2054 0.0558 0.2673 0.031 Uiso 1 1 calc R .
C24 C 1.0991(15) 0.1194(10) 0.1405(5) 0.037(3) Uani 1 1 d U .
H24A H 1.2152 0.1117 0.1324 0.044 Uiso 0.455(7) 1 calc PR 1
H24B H 1.0785 0.1860 0.1550 0.044 Uiso 0.455(7) 1 calc PR 1
H24C H 1.2207 0.1155 0.1455 0.044 Uiso 0.545(7) 1 d PR 2
H24D H 1.0717 0.1822 0.1596 0.044 Uiso 0.545(7) 1 d PR 2
C26 C 0.7997(12) 0.2671(8) 0.0425(5) 0.023(2) Uani 1 1 d U .
H26A H 0.8254 0.2858 -0.0024 0.027 Uiso 0.455(7) 1 calc PR 1
H26B H 0.6809 0.2791 0.0436 0.027 Uiso 0.455(7) 1 calc PR 1
H26C H 0.7436 0.3044 0.0046 0.027 Uiso 0.545(7) 1 d PR 2
H26D H 0.7164 0.2299 0.0634 0.027 Uiso 0.545(7) 1 d PR 2
Ag1 Ag 0.81360(11) -0.08107(7) 0.42539(5) 0.0351(3) Uani 1 1 d . .
O5 O 0.6028(9) -0.1553(6) 0.3507(4) 0.031(2) Uani 1 1 d . .
O6 O 0.3235(9) -0.0944(6) 0.3396(4) 0.0317(19) Uani 1 1 d . .
O7 O 0.5440(8) 0.0039(6) 0.3059(4) 0.0316(19) Uani 1 1 d . .
S3 S 0.4818(3) -0.0896(2) 0.31666(15) 0.0272(7) Uani 1 1 d . .
C27 C 0.4474(15) -0.1400(10) 0.2327(6) 0.038(3) Uani 1 1 d U .
F1 F 0.5895(9) -0.1491(5) 0.2070(4) 0.051(2) Uani 1 1 d U .
F2 F 0.3471(9) -0.0858(5) 0.1928(3) 0.049(2) Uani 1 1 d U .
F3 F 0.3830(8) -0.2290(5) 0.2341(4) 0.0466(18) Uani 1 1 d U .
O8 O 0.6270(16) 0.0386(11) 0.4741(6) 0.101(5) Uani 1 1 d U .
C28 C 0.400(3) 0.1250(17) 0.4731(18) 0.189(16) Uani 1 1 d U .
H28A H 0.2837 0.1102 0.4606 0.283 Uiso 1 1 calc R .
H28B H 0.4420 0.1614 0.4371 0.283 Uiso 1 1 calc R .
H28C H 0.4133 0.1635 0.5141 0.283 Uiso 1 1 calc R .
C29 C 0.489(2) 0.0391(14) 0.4838(9) 0.061(4) Uani 1 1 d U .
C30 C 0.404(2) -0.0472(14) 0.5045(8) 0.080(5) Uani 1 1 d U .
H30A H 0.3017 -0.0566 0.4746 0.121 Uiso 1 1 calc R .
H30B H 0.3786 -0.0388 0.5504 0.121 Uiso 1 1 calc R .
H30C H 0.4750 -0.1036 0.5023 0.121 Uiso 1 1 calc R .
O9 O 0.4632(9) 0.5399(7) -0.0612(4) 0.045(3) Uani 1 1 d . .
O10 O 0.4326(11) 0.5870(7) 0.0517(4) 0.050(3) Uani 1 1 d . .
O11 O 0.5934(9) 0.4493(6) 0.0315(4) 0.037(2) Uani 1 1 d . .
S4 S 0.5282(4) 0.5379(3) 0.00761(15) 0.0343(8) Uani 1 1 d . .
C31 C 0.690(2) 0.6031(12) 0.0060(7) 0.076(5) Uani 1 1 d U .
F5 F 0.8146(9) 0.5691(7) -0.0292(4) 0.061(2) Uani 1 1 d U .
F4 F 0.7854(12) 0.6142(7) 0.0710(4) 0.083(3) Uani 1 1 d U .
F6 F 0.6818(14) 0.6953(7) -0.0143(6) 0.103(4) Uani 1 1 d U .
O12 O 0.0210(14) 0.8619(8) 0.0311(5) 0.070(3) Uani 1 1 d U .
C32 C 0.116(2) 0.7312(13) 0.0967(8) 0.071(4) Uani 1 1 d U .
H32A H 0.0847 0.6797 0.0645 0.107 Uiso 1 1 calc R .
H32B H 0.1039 0.7083 0.1418 0.107 Uiso 1 1 calc R .
H32C H 0.2303 0.7498 0.0944 0.107 Uiso 1 1 calc R .
C33 C 0.0063(18) 0.8164(12) 0.0807(6) 0.050(4) Uani 1 1 d U .
C34 C -0.117(2) 0.8442(13) 0.1241(8) 0.074(5) Uani 1 1 d U .
H34A H -0.0631 0.8548 0.1696 0.111 Uiso 1 1 calc R .
H34B H -0.1988 0.7927 0.1245 0.111 Uiso 1 1 calc R .
H34C H -0.1719 0.9036 0.1073 0.111 Uiso 1 1 calc R .
C35 C 0.0467(15) 0.2777(11) 0.8153(7) 0.055(4) Uani 1 1 d U .
H35A H -0.0695 0.2589 0.8082 0.082 Uiso 1 1 calc R .
H35B H 0.1140 0.2262 0.7995 0.082 Uiso 1 1 calc R .
H35C H 0.0623 0.3370 0.7906 0.082 Uiso 1 1 calc R .
C37 C 0.2662(16) 0.3145(11) 0.9141(7) 0.052(4) Uani 1 1 d U .
H37A H 0.2718 0.3171 0.9628 0.078 Uiso 1 1 calc R .
H37B H 0.3007 0.3766 0.8974 0.078 Uiso 1 1 calc R .
H37C H 0.3394 0.2636 0.9014 0.078 Uiso 1 1 calc R .
C36 C 0.095(2) 0.2935(14) 0.8848(9) 0.079(5) Uani 1 1 d DU .
O13 O -0.009(3) 0.3525(17) 0.9071(12) 0.213(10) Uiso 1 1 d DU .

loop_
_atom_site_aniso_label
_atom_site_aniso_U_11
_atom_site_aniso_U_22
_atom_site_aniso_U_33
_atom_site_aniso_U_23
_atom_site_aniso_U_13
_atom_site_aniso_U_12
Re1 0.01366(16) 0.01286(17) 0.01158(16) -0.0009(3) 0.00284(11) -0.0004(3)
C1 0.014(5) 0.016(6) 0.024(6) -0.010(5) -0.006(4) -0.005(4)
O1 0.029(4) 0.023(4) 0.039(5) 0.000(4) 0.021(3) -0.003(4)
C2 0.009(3) 0.012(3) 0.010(3) -0.0030(18) 0.0009(18) 0.0011(18)
O2 0.030(4) 0.023(5) 0.022(4) -0.006(3) -0.001(3) 0.001(3)
C3 0.023(3) 0.021(3) 0.021(3) -0.0010(19) 0.0050(19) 0.0001(19)
O3 0.024(4) 0.020(5) 0.027(4) 0.008(4) -0.008(3) 0.001(3)
N1 0.012(2) 0.014(2) 0.014(2) -0.0006(17) 0.0018(17) 0.0008(18)
C4 0.016(6) 0.020(5) 0.013(6) -0.001(4) 0.001(4) -0.003(4)
C5 0.019(7) 0.011(5) 0.034(5) 0.004(5) 0.007(6) 0.004(4)
C6 0.021(6) 0.019(6) 0.030(5) -0.007(4) 0.006(5) 0.005(5)
C7 0.024(6) 0.029(6) 0.021(5) -0.012(4) 0.001(5) -0.004(5)
C8 0.022(5) 0.016(5) 0.011(4) 0.002(4) 0.005(4) 0.007(4)
N2 0.021(5) 0.003(4) 0.019(5) -0.002(4) 0.002(4) -0.004(4)
N3 0.015(4) 0.016(5) 0.018(4) 0.001(4) -0.001(3) 0.006(3)
S1 0.0231(14) 0.0221(16) 0.0189(14) 0.0017(12) 0.0027(11) 0.0038(12)
S2 0.023(3) 0.021(4) 0.012(3) -0.004(2) 0.004(2) -0.003(3)
C25 0.024(5) 0.024(5) 0.025(5) 0.000(2) 0.003(2) -0.001(2)
S2' 0.022(3) 0.017(3) 0.013(3) -0.003(2) 0.0001(19) 0.002(2)
C25' 0.033(5) 0.033(5) 0.032(5) 0.000(2) 0.004(2) 0.001(2)
O4 0.028(4) 0.068(7) 0.020(4) -0.013(4) 0.002(3) -0.005(4)
C9 0.024(5) 0.019(6) 0.012(5) 0.003(4) 0.009(4) 0.002(4)
C10 0.028(6) 0.028(6) 0.013(5) 0.001(5) 0.004(4) -0.002(5)
C11 0.034(6) 0.030(7) 0.015(5) 0.000(5) -0.003(4) -0.002(5)
C12 0.020(5) 0.014(6) 0.015(4) -0.009(4) 0.004(4) -0.001(4)
C13 0.023(3) 0.022(3) 0.024(3) -0.0008(19) 0.0032(19) -0.0013(19)
C14 0.021(3) 0.021(3) 0.023(3) 0.0003(19) 0.0042(18) -0.0005(19)
C15 0.015(3) 0.015(3) 0.016(2) 0.0000(19) 0.0041(18) -0.0002(18)
C16 0.016(3) 0.016(3) 0.015(3) 0.0023(19) 0.0040(18) -0.0009(18)
C17 0.017(5) 0.023(6) 0.018(5) -0.001(4) 0.002(4) 0.008(4)
C18 0.018(5) 0.018(6) 0.018(5) 0.000(4) 0.006(4) 0.011(4)
C19 0.019(5) 0.007(5) 0.015(4) -0.002(4) 0.005(4) 0.004(4)
C20 0.010(5) 0.010(5) 0.020(4) -0.004(4) 0.003(4) -0.003(4)
C21 0.018(5) 0.010(5) 0.017(5) -0.001(4) 0.005(4) 0.008(4)
C22 0.026(6) 0.028(7) 0.022(5) -0.011(5) 0.003(4) 0.006(5)
C23 0.019(5) 0.045(8) 0.012(5) -0.010(5) 0.001(4) 0.005(5)
C24 0.048(7) 0.050(8) 0.013(5) 0.005(5) 0.001(5) 0.040(6)
C26 0.024(3) 0.022(3) 0.023(3) -0.0024(19) 0.0043(18) 0.0005(19)
Ag1 0.0330(5) 0.0264(6) 0.0423(6) 0.0178(5) -0.0105(4) -0.0065(5)
O5 0.032(5) 0.020(5) 0.037(5) -0.004(4) -0.016(4) 0.000(4)
O6 0.027(4) 0.036(5) 0.033(5) 0.004(4) 0.008(3) 0.000(4)
O7 0.028(4) 0.025(5) 0.043(5) -0.002(4) 0.005(4) -0.005(4)
S3 0.0237(15) 0.0213(17) 0.0349(17) -0.0004(14) -0.0033(13) -0.0001(13)
C27 0.031(6) 0.037(7) 0.046(8) 0.008(6) 0.000(5) 0.002(5)
F1 0.067(5) 0.039(5) 0.054(5) 0.005(4) 0.030(4) 0.015(4)
F2 0.073(5) 0.034(4) 0.036(4) -0.001(3) -0.008(4) 0.019(4)
F3 0.051(4) 0.029(4) 0.056(5) -0.011(4) -0.010(3) -0.001(4)
O8 0.087(7) 0.159(14) 0.064(8) -0.031(9) 0.039(7) -0.029(8)
C28 0.094(15) 0.080(13) 0.38(5) 0.04(2) -0.01(2) -0.016(10)
C29 0.060(5) 0.062(5) 0.060(5) -0.002(2) 0.006(2) -0.002(2)
C30 0.086(12) 0.099(12) 0.053(10) 0.029(10) -0.003(9) -0.024(9)
O9 0.029(4) 0.086(8) 0.018(4) 0.004(5) -0.007(3) 0.015(5)
O10 0.055(6) 0.059(7) 0.040(6) -0.014(5) 0.021(5) 0.020(5)
O11 0.037(5) 0.035(5) 0.037(5) 0.008(4) -0.001(4) 0.011(4)
S4 0.0357(18) 0.043(2) 0.0251(17) 0.0016(15) 0.0053(14) 0.0124(16)
C31 0.149(15) 0.061(9) 0.027(7) 0.032(7) 0.048(7) 0.055(11)
F5 0.059(5) 0.087(7) 0.041(4) 0.000(4) 0.023(4) -0.003(4)
F4 0.103(7) 0.095(8) 0.059(5) -0.019(5) 0.037(5) -0.038(6)
F6 0.141(9) 0.044(6) 0.134(9) 0.036(6) 0.065(7) 0.004(6)
O12 0.105(8) 0.082(8) 0.027(5) 0.008(5) 0.032(5) 0.034(7)
C32 0.075(10) 0.072(11) 0.064(10) 0.009(9) -0.005(8) 0.002(8)
C33 0.069(10) 0.065(10) 0.015(6) -0.006(6) 0.005(6) -0.005(7)
C34 0.115(14) 0.058(12) 0.062(11) -0.021(9) 0.059(9) -0.022(9)
C35 0.042(8) 0.056(10) 0.064(8) -0.018(8) -0.007(6) 0.029(7)
C37 0.063(8) 0.046(9) 0.047(8) 0.003(7) 0.005(6) -0.007(7)
C36 0.078(5) 0.081(5) 0.078(5) -0.002(2) 0.010(2) 0.001(2)

loop_
_atom_type_symbol
_atom_type_description
_atom_type_scat_dispersion_real
_atom_type_scat_dispersion_imag
_atom_type_scat_source
C C 0.0033 0.0016 'International Tables Vol C Tables 4.2.6.8 and 6.1.1.4'
H H 0.0000 0.0000 'International Tables Vol C Tables 4.2.6.8 and 6.1.1.4'
Ag Ag -0.8971 1.1015 'International Tables Vol C Tables 4.2.6.8 and 6.1.1.4'
F F 0.0171 0.0103 'International Tables Vol C Tables 4.2.6.8 and 6.1.1.4'
N N 0.0061 0.0033 'International Tables Vol C Tables 4.2.6.8 and 6.1.1.4'
O O 0.0106 0.0060 'International Tables Vol C Tables 4.2.6.8 and 6.1.1.4'
Re Re -1.0185 7.2310 'International Tables Vol C Tables 4.2.6.8 and 6.1.1.4'
S S 0.1246 0.1234 'International Tables Vol C Tables 4.2.6.8 and 6.1.1.4'

loop_
_geom_angle_atom_site_label_1
_geom_angle_atom_site_label_2
_geom_angle_atom_site_label_3
_geom_angle
_geom_angle_site_symmetry_1
_geom_angle_site_symmetry_3
C2 Re1 C3 85.6(5) . .
C2 Re1 C1 88.4(4) . .
C3 Re1 C1 85.3(5) . .
C2 Re1 N2 101.3(3) . .
C3 Re1 N2 172.1(4) . .
C1 Re1 N2 98.8(4) . .
C2 Re1 N3 100.5(4) . .
C3 Re1 N3 99.6(4) . .
C1 Re1 N3 170.2(4) . .
N2 Re1 N3 75.4(3) . .
C2 Re1 N1 176.7(4) . .
C3 Re1 N1 92.5(4) . .
C1 Re1 N1 88.8(4) . .
N2 Re1 N1 80.8(3) . .
N3 Re1 N1 82.5(3) . .
O1 C1 Re1 178.8(10) . .
O2 C2 Re1 172.6(8) . .
O3 C3 Re1 178.0(11) . .
C4 N1 C8 117.1(8) . .
C4 N1 Re1 121.2(6) . .
C8 N1 Re1 121.7(7) . .
N1 C4 C5 123.0(10) . .
N1 C4 H4 118.5 . .
C5 C4 H4 118.5 . .
C4 C5 C6 117.5(11) . .
C4 C5 H5 121.2 . .
C6 C5 H5 121.2 . .
C7 C6 C5 118.9(10) . .
C7 C6 H6 120.5 . .
C5 C6 H6 120.5 . .
C8 C7 C6 120.0(10) . .
C8 C7 H7 120.0 . .
C6 C7 H7 120.0 . .
C7 C8 N1 123.5(10) . .
C7 C8 H8 118.3 . .
N1 C8 H8 118.3 . .
C9 N2 C20 117.9(9) . .
C9 N2 Re1 132.4(8) . .
C20 N2 Re1 108.4(6) . .
C18 N3 C19 118.5(9) . .
C18 N3 Re1 132.4(7) . .
C19 N3 Re1 108.4(6) . .
C22 S1 C21 102.1(5) . .
C22 S1 Ag1 104.7(4) . .
C21 S1 Ag1 102.9(3) . .
C25 S2 C26 132.5(12) . .
C25 S2 Ag1 99.9(11) . 2_554
C26 S2 Ag1 101.5(4) . 2_554
C25 S2 H26D 145.2 . .
C26 S2 H26D 32.6 . .
Ag1 S2 H26D 113.3 2_554 .
S2 C25 C24 123.8(18) . .
S2 C25 H25A 106.4 . .
C24 C25 H25A 106.4 . .
S2 C25 H25B 106.4 . .
C24 C25 H25B 106.4 . .
H25A C25 H25B 106.5 . .
C25' S2' C26 112.4(9) . .
C25' S2' Ag1 111.9(9) . 2_554
C26 S2' Ag1 106.6(3) . 2_554
C24 C25' S2' 146.0(18) . .
C24 C25' H25C 100.3 . .
S2' C25' H25C 100.3 . .
C24 C25' H25D 100.3 . .
S2' C25' H25D 100.3 . .
H25C C25' H25D 104.3 . .
C24 O4 C23 113.6(9) . .
N2 C9 C10 122.3(11) . .
N2 C9 C21 119.7(9) . .
C10 C9 C21 118.0(9) . .
C11 C10 C9 120.4(10) . .
C11 C10 H10 119.8 . .
C9 C10 H10 119.8 . .
C10 C11 C12 119.2(10) . .
C10 C11 H11 120.4 . .
C12 C11 H11 120.4 . .
C11 C12 C20 118.9(10) . .
C11 C12 C13 123.6(9) . .
C20 C12 C13 117.4(9) . .
C14 C13 C12 120.7(10) . .
C14 C13 H13 119.7 . .
C12 C13 H13 119.7 . .
C13 C14 C15 122.1(10) . .
C13 C14 H14 118.9 . .
C15 C14 H14 118.9 . .
C14 C15 C16 125.9(9) . .
C14 C15 C19 118.9(8) . .
C16 C15 C19 115.1(9) . .
C17 C16 C15 121.9(11) . .
C17 C16 H16 119.1 . .
C15 C16 H16 119.1 . .
C16 C17 C18 120.8(10) . .
C16 C17 H17 119.6 . .
C18 C17 H17 119.6 . .
N3 C18 C17 121.0(9) . .
N3 C18 C26 120.5(9) . .
C17 C18 C26 118.3(9) . .
N3 C19 C20 118.6(9) . .
N3 C19 C15 122.0(8) . .
C20 C19 C15 119.1(8) . .
C19 C20 N2 117.6(8) . .
C19 C20 C12 121.4(9) . .
N2 C20 C12 120.7(9) . .
C9 C21 S1 108.5(7) . .
C9 C21 H21A 110.0 . .
S1 C21 H21A 110.0 . .
C9 C21 H21B 110.0 . .
S1 C21 H21B 110.0 . .
H21A C21 H21B 108.4 . .
C23 C22 S1 111.9(7) . .
C23 C22 H22A 109.2 . .
S1 C22 H22A 109.2 . .
C23 C22 H22B 109.2 . .
S1 C22 H22B 109.2 . .
H22A C22 H22B 107.9 . .
O4 C23 C22 105.8(8) . .
O4 C23 H23A 110.6 . .
C22 C23 H23A 110.6 . .
O4 C23 H23B 110.6 . .
C22 C23 H23B 110.6 . .
H23A C23 H23B 108.7 . .
O4 C24 C25' 124.5(15) . .
O4 C24 C25 92.4(13) . .
C25' C24 C25 33.0(12) . .
O4 C24 H24A 113.2 . .
C25' C24 H24A 90.9 . .
C25 C24 H24A 113.2 . .
O4 C24 H24B 113.2 . .
C25' C24 H24B 102.0 . .
C25 C24 H24B 113.2 . .
H24A C24 H24B 110.6 . .
O4 C24 H24C 106.0 . .
C25' C24 H24C 106.0 . .
C25 C24 H24C 128.4 . .
H24A C24 H24C 15.5 . .
H24B C24 H24C 103.1 . .
O4 C24 H24D 105.9 . .
C25' C24 H24D 106.9 . .
C25 C24 H24D 114.3 . .
H24A C24 H24D 115.3 . .
H24B C24 H24D 7.3 . .
H24C C24 H24D 106.4 . .
C18 C26 S2 118.1(7) . .
C18 C26 S2' 105.4(7) . .
S2 C26 S2' 47.5(3) . .
C18 C26 H26A 107.8 . .
S2 C26 H26A 107.8 . .
S2' C26 H26A 69.2 . .
C18 C26 H26B 107.8 . .
S2 C26 H26B 107.8 . .
S2' C26 H26B 145.9 . .
H26A C26 H26B 107.1 . .
C18 C26 H26C 110.5 . .
S2 C26 H26C 130.3 . .
S2' C26 H26C 110.7 . .
H26A C26 H26C 44.3 . .
H26B C26 H26C 64.1 . .
C18 C26 H26D 110.8 . .
S2 C26 H26D 63.3 . .
S2' C26 H26D 110.6 . .
H26A C26 H26D 139.5 . .
H26B C26 H26D 49.3 . .
H26C C26 H26D 108.8 . .
O5 Ag1 S2' 117.0(2) . 2
O5 Ag1 S1 114.6(2) . .
S2' Ag1 S1 118.80(13) 2 .
O5 Ag1 O8 96.0(3) . .
S2' Ag1 O8 111.0(3) 2 .
S1 Ag1 O8 93.7(3) . .
O5 Ag1 S2 116.0(2) . 2
S2' Ag1 S2 33.71(16) 2 2
S1 Ag1 S2 129.30(14) . 2
O8 Ag1 S2 78.0(3) . 2
S3 O5 Ag1 115.3(4) . .
O7 S3 O6 116.6(5) . .
O7 S3 O5 114.1(5) . .
O6 S3 O5 114.2(5) . .
O7 S3 C27 103.1(6) . .
O6 S3 C27 103.9(5) . .
O5 S3 C27 102.6(5) . .
F2 C27 F1 108.9(11) . .
F2 C27 F3 108.8(10) . .
F1 C27 F3 106.5(11) . .
F2 C27 S3 111.3(9) . .
F1 C27 S3 110.7(8) . .
F3 C27 S3 110.5(9) . .
C29 O8 Ag1 135.1(14) . .
C29 C28 H28A 109.5 . .
C29 C28 H28B 109.5 . .
H28A C28 H28B 109.5 . .
C29 C28 H28C 109.5 . .
H28A C28 H28C 109.5 . .
H28B C28 H28C 109.5 . .
O8 C29 C28 118(2) . .
O8 C29 C30 122.9(19) . .
C28 C29 C30 118.8(18) . .
C29 C30 H30A 109.5 . .
C29 C30 H30B 109.5 . .
H30A C30 H30B 109.5 . .
C29 C30 H30C 109.5 . .
H30A C30 H30C 109.5 . .
H30B C30 H30C 109.5 . .
O11 S4 O9 115.7(6) . .
O11 S4 O10 114.8(6) . .
O9 S4 O10 115.4(5) . .
O11 S4 C31 102.8(7) . .
O9 S4 C31 100.3(7) . .
O10 S4 C31 105.0(7) . .
F6 C31 F5 100.3(12) . .
F6 C31 F4 100.1(15) . .
F5 C31 F4 98.4(13) . .
F6 C31 S4 122.3(13) . .
F5 C31 S4 118.4(13) . .
F4 C31 S4 113.3(9) . .
C33 C32 H32A 109.5 . .
C33 C32 H32B 109.5 . .
H32A C32 H32B 109.5 . .
C33 C32 H32C 109.5 . .
H32A C32 H32C 109.5 . .
H32B C32 H32C 109.5 . .
O12 C33 C34 120.4(15) . .
O12 C33 C32 118.5(14) . .
C34 C33 C32 121.1(14) . .
C33 C34 H34A 109.5 . .
C33 C34 H34B 109.5 . .
H34A C34 H34B 109.5 . .
C33 C34 H34C 109.5 . .
H34A C34 H34C 109.5 . .
H34B C34 H34C 109.5 . .
C36 C35 H35A 109.5 . .
C36 C35 H35B 109.5 . .
H35A C35 H35B 109.5 . .
C36 C35 H35C 109.5 . .
H35A C35 H35C 109.5 . .
H35B C35 H35C 109.5 . .
C36 C37 H37A 109.5 . .
C36 C37 H37B 109.5 . .
H37A C37 H37B 109.5 . .
C36 C37 H37C 109.5 . .
H37A C37 H37C 109.5 . .
H37B C37 H37C 109.5 . .
O13 C36 C35 108.8(18) . .
O13 C36 C37 111.4(19) . .
C35 C36 C37 123.9(16) . .

loop_
_geom_bond_atom_site_label_1
_geom_bond_atom_site_label_2
_geom_bond_distance
_geom_bond_site_symmetry_2
Re1 C2 1.874(10) .
Re1 C3 1.893(12) .
Re1 C1 1.940(11) .
Re1 N2 2.212(10) .
Re1 N3 2.215(9) .
Re1 N1 2.225(8) .
C1 O1 1.121(12) .
C2 O2 1.177(11) .
C3 O3 1.172(12) .
N1 C4 1.341(12) .
N1 C8 1.349(12) .
C4 C5 1.384(13) .
C4 H4 0.9500 .
C5 C6 1.399(16) .
C5 H5 0.9500 .
C6 C7 1.365(15) .
C6 H6 0.9500 .
C7 C8 1.336(14) .
C7 H7 0.9500 .
C8 H8 0.9500 .
N2 C9 1.324(13) .
N2 C20 1.401(13) .
N3 C18 1.345(12) .
N3 C19 1.392(12) .
S1 C22 1.788(10) .
S1 C21 1.842(9) .
S1 Ag1 2.502(3) .
S2 C25 1.38(2) .
S2 C26 1.830(12) .
S2 Ag1 2.656(5) 2_554
S2 H26D 1.6428 .
C25 C24 1.62(3) .
C25 H25A 0.9900 .
C25 H25B 0.9900 .
S2' C25' 1.53(2) .
S2' C26 1.886(11) .
S2' Ag1 2.474(5) 2_554
C25' C24 1.42(2) .
C25' H25C 0.9900 .
C25' H25D 0.9900 .
O4 C24 1.391(15) .
O4 C23 1.440(11) .
C9 C10 1.402(14) .
C9 C21 1.509(14) .
C10 C11 1.348(14) .
C10 H10 0.9500 .
C11 C12 1.398(14) .
C11 H11 0.9500 .
C12 C20 1.402(12) .
C12 C13 1.466(15) .
C13 C14 1.327(15) .
C13 H13 0.9500 .
C14 C15 1.403(12) .
C14 H14 0.9500 .
C15 C16 1.425(14) .
C15 C19 1.435(14) .
C16 C17 1.328(14) .
C16 H16 0.9500 .
C17 C18 1.408(14) .
C17 H17 0.9500 .
C18 C26 1.482(14) .
C19 C20 1.392(13) .
C21 H21A 0.9900 .
C21 H21B 0.9900 .
C22 C23 1.531(15) .
C22 H22A 0.9900 .
C22 H22B 0.9900 .
C23 H23A 0.9900 .
C23 H23B 0.9900 .
C24 H24A 0.9900 .
C24 H24B 0.9900 .
C24 H24C 0.9900 .
C24 H24D 0.9900 .
C26 H26A 0.9900 .
C26 H26B 0.9900 .
C26 H26C 0.9900 .
C26 H26D 0.9900 .
Ag1 O5 2.383(7) .
Ag1 S2' 2.474(5) 2
Ag1 O8 2.536(14) .
Ag1 S2 2.656(5) 2
O5 S3 1.456(7) .
O6 S3 1.430(8) .
O7 S3 1.421(8) .
S3 C27 1.823(14) .
C27 F2 1.315(13) .
C27 F1 1.337(14) .
C27 F3 1.344(14) .
O8 C29 1.168(18) .
C28 C29 1.40(3) .
C28 H28A 0.9800 .
C28 H28B 0.9800 .
C28 H28C 0.9800 .
C29 C30 1.47(2) .
C30 H30A 0.9800 .
C30 H30B 0.9800 .
C30 H30C 0.9800 .
O9 S4 1.425(8) .
O10 S4 1.428(9) .
O11 S4 1.403(8) .
S4 C31 1.61(2) .
C31 F6 1.343(17) .
C31 F5 1.396(16) .
C31 F4 1.454(18) .
O12 C33 1.203(16) .
C32 C33 1.50(2) .
C32 H32A 0.9800 .
C32 H32B 0.9800 .
C32 H32C 0.9800 .
C33 C34 1.47(2) .
C34 H34A 0.9800 .
C34 H34B 0.9800 .
C34 H34C 0.9800 .
C35 C36 1.43(2) .
C35 H35A 0.9800 .
C35 H35B 0.9800 .
C35 H35C 0.9800 .
C37 C36 1.48(2) .
C37 H37A 0.9800 .
C37 H37B 0.9800 .
C37 H37C 0.9800 .
C36 O13 1.300(16) .

loop_
_geom_torsion_atom_site_label_1
_geom_torsion_atom_site_label_2
_geom_torsion_atom_site_label_3
_geom_torsion_atom_site_label_4
_geom_torsion
_geom_torsion_site_symmetry_1
_geom_torsion_site_symmetry_4
C2 Re1 C1 O1 -126(46) . .
C3 Re1 C1 O1 -40(46) . .
N2 Re1 C1 O1 133(46) . .
N3 Re1 C1 O1 79(46) . .
N1 Re1 C1 O1 52(46) . .
C3 Re1 C2 O2 -43(6) . .
C1 Re1 C2 O2 43(6) . .
N2 Re1 C2 O2 141(6) . .
N3 Re1 C2 O2 -141(6) . .
N1 Re1 C2 O2 12(11) . .
C2 Re1 C3 O3 -19(34) . .
C1 Re1 C3 O3 -108(34) . .
N2 Re1 C3 O3 131(32) . .
N3 Re1 C3 O3 81(34) . .
N1 Re1 C3 O3 163(34) . .
C2 Re1 N1 C4 -100(6) . .
C3 Re1 N1 C4 -46.1(8) . .
C1 Re1 N1 C4 -131.3(8) . .
N2 Re1 N1 C4 129.6(8) . .
N3 Re1 N1 C4 53.2(7) . .
C2 Re1 N1 C8 81(6) . .
C3 Re1 N1 C8 134.7(8) . .
C1 Re1 N1 C8 49.5(7) . .
N2 Re1 N1 C8 -49.5(7) . .
N3 Re1 N1 C8 -125.9(7) . .
C8 N1 C4 C5 -1.0(14) . .
Re1 N1 C4 C5 179.8(7) . .
N1 C4 C5 C6 1.5(15) . .
C4 C5 C6 C7 -1.0(15) . .
C5 C6 C7 C8 0.0(15) . .
C6 C7 C8 N1 0.5(16) . .
C4 N1 C8 C7 0.0(14) . .
Re1 N1 C8 C7 179.2(8) . .
C2 Re1 N2 C9 -67.5(10) . .
C3 Re1 N2 C9 143(4) . .
C1 Re1 N2 C9 22.6(11) . .
N3 Re1 N2 C9 -165.5(10) . .
N1 Re1 N2 C9 110.0(10) . .
C2 Re1 N2 C20 125.9(7) . .
C3 Re1 N2 C20 -24(4) . .
C1 Re1 N2 C20 -144.0(7) . .
N3 Re1 N2 C20 27.9(6) . .
N1 Re1 N2 C20 -56.6(6) . .
C2 Re1 N3 C18 63.5(10) . .
C3 Re1 N3 C18 -23.7(10) . .
C1 Re1 N3 C18 -143(2) . .
N2 Re1 N3 C18 162.7(10) . .
N1 Re1 N3 C18 -115.0(9) . .
C2 Re1 N3 C19 -126.4(6) . .
C3 Re1 N3 C19 146.3(7) . .
C1 Re1 N3 C19 28(3) . .
N2 Re1 N3 C19 -27.3(6) . .
N1 Re1 N3 C19 55.1(6) . .
C26 S2 C25 C24 33(3) . .
Ag1 S2 C25 C24 148.4(18) 2_554 .
C26 S2' C25' C24 -27(4) . .
Ag1 S2' C25' C24 -147(3) 2_554 .
C20 N2 C9 C10 9.6(15) . .
Re1 N2 C9 C10 -156.0(8) . .
C20 N2 C9 C21 -168.9(9) . .
Re1 N2 C9 C21 25.5(15) . .
N2 C9 C10 C11 -4.3(17) . .
C21 C9 C10 C11 174.2(10) . .
C9 C10 C11 C12 -2.6(17) . .
C10 C11 C12 C20 3.6(16) . .
C10 C11 C12 C13 -173.1(10) . .
C11 C12 C13 C14 171.5(11) . .
C20 C12 C13 C14 -5.3(16) . .
C12 C13 C14 C15 0.5(17) . .
C13 C14 C15 C16 -170.3(11) . .
C13 C14 C15 C19 4.7(15) . .
C14 C15 C16 C17 172.5(10) . .
C19 C15 C16 C17 -2.7(15) . .
C15 C16 C17 C18 3.7(16) . .
C19 N3 C18 C17 -9.3(14) . .
Re1 N3 C18 C17 159.9(7) . .
C19 N3 C18 C26 165.8(9) . .
Re1 N3 C18 C26 -24.9(14) . .
C16 C17 C18 N3 2.5(15) . .
C16 C17 C18 C26 -172.7(10) . .
C18 N3 C19 C20 -164.6(9) . .
Re1 N3 C19 C20 23.7(10) . .
C18 N3 C19 C15 10.3(14) . .
Re1 N3 C19 C15 -161.3(7) . .
C14 C15 C19 N3 -179.9(9) . .
C16 C15 C19 N3 -4.4(14) . .
C14 C15 C19 C20 -4.9(14) . .
C16 C15 C19 C20 170.6(9) . .
N3 C19 C20 N2 1.1(13) . .
C15 C19 C20 N2 -174.0(9) . .
N3 C19 C20 C12 175.2(9) . .
C15 C19 C20 C12 0.1(14) . .
C9 N2 C20 C19 165.8(9) . .
Re1 N2 C20 C19 -25.4(10) . .
C9 N2 C20 C12 -8.3(14) . .
Re1 N2 C20 C12 160.5(7) . .
C11 C12 C20 C19 -172.0(10) . .
C13 C12 C20 C19 4.9(14) . .
C11 C12 C20 N2 1.8(15) . .
C13 C12 C20 N2 178.8(9) . .
N2 C9 C21 S1 110.5(9) . .
C10 C9 C21 S1 -68.1(11) . .
C22 S1 C21 C9 -83.9(7) . .
Ag1 S1 C21 C9 167.7(6) . .
C21 S1 C22 C23 81.3(8) . .
Ag1 S1 C22 C23 -171.7(7) . .
C24 O4 C23 C22 160.8(9) . .
S1 C22 C23 O4 -165.7(7) . .
C23 O4 C24 C25' -167.7(14) . .
C23 O4 C24 C25 -159.5(11) . .
S2' C25' C24 O4 118(3) . .
S2' C25' C24 C25 103(4) . .
S2 C25 C24 O4 111(2) . .
S2 C25 C24 C25' -81(3) . .
N3 C18 C26 S2 -60.7(12) . .
C17 C18 C26 S2 114.5(10) . .
N3 C18 C26 S2' -110.4(9) . .
C17 C18 C26 S2' 64.9(10) . .
C25 S2 C26 C18 -28.8(19) . .
Ag1 S2 C26 C18 -143.9(7) 2_554 .
C25 S2 C26 S2' 56.5(16) . .
Ag1 S2 C26 S2' -58.6(3) 2_554 .
C25' S2' C26 C18 60.9(13) . .
Ag1 S2' C26 C18 -176.1(6) 2_554 .
C25' S2' C26 S2 -53.4(11) . .
Ag1 S2' C26 S2 69.6(3) 2_554 .
C22 S1 Ag1 O5 -32.1(4) . .
C21 S1 Ag1 O5 74.3(4) . .
C22 S1 Ag1 S2' 113.1(4) . 2
C21 S1 Ag1 S2' -140.6(3) . 2
C22 S1 Ag1 O8 -130.4(5) . .
C21 S1 Ag1 O8 -24.1(4) . .
C22 S1 Ag1 S2 152.1(4) . 2
C21 S1 Ag1 S2 -101.5(4) . 2
S2' Ag1 O5 S3 158.3(4) 2 .
S1 Ag1 O5 S3 -55.9(5) . .
O8 Ag1 O5 S3 41.0(6) . .
S2 Ag1 O5 S3 120.5(5) 2 .
Ag1 O5 S3 O7 29.5(7) . .
Ag1 O5 S3 O6 -108.1(5) . .
Ag1 O5 S3 C27 140.2(5) . .
O7 S3 C27 F2 -57.3(10) . .
O6 S3 C27 F2 64.8(10) . .
O5 S3 C27 F2 -176.1(8) . .
O7 S3 C27 F1 64.0(10) . .
O6 S3 C27 F1 -173.9(8) . .
O5 S3 C27 F1 -54.7(10) . .
O7 S3 C27 F3 -178.2(8) . .
O6 S3 C27 F3 -56.1(9) . .
O5 S3 C27 F3 63.0(9) . .
O5 Ag1 O8 C29 30.4(18) . .
S2' Ag1 O8 C29 -91.6(18) 2 .
S1 Ag1 O8 C29 145.6(18) . .
S2 Ag1 O8 C29 -85.0(18) 2 .
Ag1 O8 C29 C28 -142(2) . .
Ag1 O8 C29 C30 36(3) . .
O11 S4 C31 F6 180.0(12) . .
O9 S4 C31 F6 60.4(14) . .
O10 S4 C31 F6 -59.6(14) . .
O11 S4 C31 F5 54.4(11) . .
O9 S4 C31 F5 -65.2(11) . .
O10 S4 C31 F5 174.8(10) . .
O11 S4 C31 F4 -60.2(12) . .
O9 S4 C31 F4 -179.7(10) . .
O10 S4 C31 F4 60.3(12) . .
